data_7038739
loop_
_publ_author_name
'Lin, Lin'
'Zhang, Ying-Ying'
'Lin, Yue-Jian'
'Jin, Guo-Xin'

_publ_section_title
;
 Half-sandwich rhodium and iridium metallamacrocycles constructed via C-H
 activation.
;
_journal_issue 16
_journal_name_full 'Dalton transactions (Cambridge, England : 2003)'
_journal_page_first 7014
_journal_page_last 7021
_journal_paper_doi 10.1039/c5dt04777c
_journal_volume 45
_journal_year 2016
_chemical_formula_sum 'C92 H96 Cl8 Ir4 N4 O8'
_chemical_formula_weight 2438.12
_chemical_name_systematic
; 
 ? 
;
_space_group_crystal_system orthorhombic
_space_group_IT_number 69
_space_group_name_Hall '-F 2 2'
_space_group_name_H-M_alt 'F m m m'
_symmetry_space_group_name_Hall '-F 2 2'
_symmetry_space_group_name_H-M 'F m m m'
_atom_sites_solution_hydrogens geom
_audit_creation_method SHELXL-2013
_audit_update_record
;
2016-03-07 deposited with the CCDC.
2016-03-09 downloaded from the CCDC.
;
_cell_angle_alpha 90
_cell_angle_beta 90
_cell_angle_gamma 90
_cell_formula_units_Z 4
_cell_length_a 10.1570(16)
_cell_length_b 25.995(4)
_cell_length_c 53.545(8)
_cell_measurement_reflns_used 6969
_cell_measurement_temperature 173(2)
_cell_measurement_theta_max 27.04
_cell_measurement_theta_min 2.44
_cell_volume 14138(4)
_computing_cell_refinement 'Bruker SAINT'
_computing_data_collection 'Bruker APEX2'
_computing_data_reduction 'Bruker SAINT'
_computing_molecular_graphics 'Bruker SHELXTL'
_computing_publication_material 'Bruker SHELXTL'
_computing_structure_refinement 'SHELXL-2013 (Sheldrick, 2013)'
_computing_structure_solution 'SHELXS-97 (Sheldrick, 2008)'
_diffrn_ambient_temperature 173(2)
_diffrn_measured_fraction_theta_full 0.997
_diffrn_measured_fraction_theta_max 0.997
_diffrn_measurement_device_type 'Bruker APEX-II CCD'
_diffrn_measurement_method '\f and \w scans'
_diffrn_radiation_type MoK\a
_diffrn_radiation_wavelength 0.71073
_diffrn_reflns_av_R_equivalents 0.0665
_diffrn_reflns_av_unetI/netI 0.0532
_diffrn_reflns_Laue_measured_fraction_full 0.997
_diffrn_reflns_Laue_measured_fraction_max 0.997
_diffrn_reflns_limit_h_max 12
_diffrn_reflns_limit_h_min -13
_diffrn_reflns_limit_k_max 21
_diffrn_reflns_limit_k_min -33
_diffrn_reflns_limit_l_max 68
_diffrn_reflns_limit_l_min -68
_diffrn_reflns_number 25216
_diffrn_reflns_point_group_measured_fraction_full 0.997
_diffrn_reflns_point_group_measured_fraction_max 0.997
_diffrn_reflns_theta_full 25.242
_diffrn_reflns_theta_max 27.312
_diffrn_reflns_theta_min 0.761
_exptl_absorpt_coefficient_mu 3.941
_exptl_absorpt_correction_T_max 0.746
_exptl_absorpt_correction_T_min 0.374
_exptl_absorpt_correction_type multi-scan
_exptl_absorpt_process_details sadabs
_exptl_crystal_colour red
_exptl_crystal_density_diffrn 1.146
_exptl_crystal_description block
_exptl_crystal_F_000 4736
_exptl_crystal_size_max 0.210
_exptl_crystal_size_mid 0.130
_exptl_crystal_size_min 0.080
_platon_squeeze_details
; 
 In asymmetric unit of this data, there were disordered 
 solvent molcules (half of a dichloromethane molecule) which 
 could not be restrained properly. Therefore, SQUEEZE 
 algorithm was used to omit it. 
;
_refine_diff_density_max 1.807
_refine_diff_density_min -1.951
_refine_diff_density_rms 0.178
_refine_ls_extinction_method none
_refine_ls_goodness_of_fit_ref 1.064
_refine_ls_hydrogen_treatment constr
_refine_ls_matrix_type full
_refine_ls_number_parameters 219
_refine_ls_number_reflns 4334
_refine_ls_number_restraints 25
_refine_ls_restrained_S_all 1.061
_refine_ls_R_factor_all 0.0661
_refine_ls_R_factor_gt 0.0517
_refine_ls_shift/su_max 0.002
_refine_ls_shift/su_mean 0.000
_refine_ls_structure_factor_coef Fsqd
_refine_ls_weighting_details
; 
 w=1/[\s^2^(Fo^2^)+(0.1053P)^2^+11.9652P] 
 where P=(Fo^2^+2Fc^2^)/3 
;
_refine_ls_weighting_scheme calc
_refine_ls_wR_factor_gt 0.1544
_refine_ls_wR_factor_ref 0.1612
_reflns_Friedel_coverage 0.000
_reflns_number_gt 3301
_reflns_number_total 4334
_reflns_threshold_expression 'I > 2\s(I)'
_cod_data_source_file c5dt04777c2.cif
_cod_data_source_block 4
_cod_depositor_comments 'Adding full bibliography for 7038734--7038741.cif.'
_cod_original_cell_volume 14137(4)
_cod_database_code 7038739
_shelx_space_group_comment
; 
The symmetry employed for this shelxl refinement is uniquely defined 
by the following loop, which should always be used as a source of 
symmetry information in preference to the above space-group names. 
They are only intended as comments. 
;
_shelx_estimated_absorpt_t_min 0.492
_shelx_estimated_absorpt_t_max 0.743
_shelxl_version_number 2013-2

loop_
_space_group_symop_operation_xyz
'x, y, z'
'-x, -y, z'
'-x, y, -z'
'x, -y, -z'
'x, y+1/2, z+1/2'
'-x, -y+1/2, z+1/2'
'-x, y+1/2, -z+1/2'
'x, -y+1/2, -z+1/2'
'x+1/2, y, z+1/2'
'-x+1/2, -y, z+1/2'
'-x+1/2, y, -z+1/2'
'x+1/2, -y, -z+1/2'
'x+1/2, y+1/2, z'
'-x+1/2, -y+1/2, z'
'-x+1/2, y+1/2, -z'
'x+1/2, -y+1/2, -z'
'-x, -y, -z'
'x, y, -z'
'x, -y, z'
'-x, y, z'
'-x, -y+1/2, -z+1/2'
'x, y+1/2, -z+1/2'
'x, -y+1/2, z+1/2'
'-x, y+1/2, z+1/2'
'-x+1/2, -y, -z+1/2'
'x+1/2, y, -z+1/2'
'x+1/2, -y, z+1/2'
'-x+1/2, y, z+1/2'
'-x+1/2, -y+1/2, -z'
'x+1/2, y+1/2, -z'
'x+1/2, -y+1/2, z'
'-x+1/2, y+1/2, z'

loop_
_atom_site_label
_atom_site_type_symbol
_atom_site_fract_x
_atom_site_fract_y
_atom_site_fract_z
_atom_site_U_iso_or_equiv
_atom_site_adp_type
_atom_site_occupancy
_atom_site_site_symmetry_order
_atom_site_calc_flag
_atom_site_refinement_flags_posn
_atom_site_refinement_flags_adp
_atom_site_refinement_flags_occupancy
_atom_site_disorder_assembly
_atom_site_disorder_group
Ir1 Ir 0.5000 0.86673(2) 0.38301(2) 0.03422(15) Uani 1 2 d S T P . .
N1 N 0.5000 0.9463(3) 0.38423(11) 0.0302(14) Uani 1 2 d S T P A .
O1 O 0.3541(9) 0.8705(3) 0.35769(15) 0.0305(18) Uani 0.5 1 d . . P A -1
O2 O 0.1355(11) 0.8676(3) 0.35351(19) 0.047(2) Uani 0.5 1 d . . P A -1
C1 C 0.3516(12) 0.8616(4) 0.40586(19) 0.020(2) Uani 0.5 1 d . . P A -1
C2 C 0.2286(13) 0.8621(5) 0.3940(2) 0.028(3) Uani 0.5 1 d . . P A -1
C3 C 0.1177(12) 0.8571(5) 0.4081(2) 0.035(3) Uani 0.5 1 d . . P A -1
H3 H 0.0349 0.8563 0.3998 0.042 Uiso 0.5 1 calc R U P A -1
C4 C 0.1202(13) 0.8533(5) 0.4333(2) 0.040(3) Uani 0.5 1 d . . P A -1
H4 H 0.0404 0.8485 0.4422 0.048 Uiso 0.5 1 calc R U P A -1
C5 C 0.2366(12) 0.8564(5) 0.4460(2) 0.035(3) Uani 0.5 1 d . . P A -1
C6 C 0.3512(11) 0.8610(4) 0.4322(2) 0.033(3) Uani 0.5 1 d . . P A -1
H6 H 0.4328 0.8638 0.4408 0.040 Uiso 0.5 1 calc R U P A -1
C8 C 0.2357(11) 0.8543(5) 0.4741(2) 0.035(3) Uani 0.5 1 d D . P . .
C7 C 0.299(2) 0.8923(9) 0.4877(4) 0.064(7) Uani 0.336(11) 1 d D U P A 2
H7 H 0.3436 0.9190 0.4791 0.076 Uiso 0.336(11) 1 calc R U P A 2
C9 C 0.1670(16) 0.8180(6) 0.4876(3) 0.035(4) Uani 0.336(11) 1 d . U P A 2
H9 H 0.1185 0.7923 0.4790 0.042 Uiso 0.336(11) 1 calc R U P A 2
C7' C 0.156(3) 0.8859(13) 0.4866(6) 0.029(8) Uani 0.164(11) 1 d . U P A 3
H7' H 0.0994 0.9085 0.4778 0.035 Uiso 0.164(11) 1 calc R U P A 3
C9' C 0.315(3) 0.8230(14) 0.4880(6) 0.036(9) Uani 0.164(11) 1 d . U P A 3
H9' H 0.3734 0.8002 0.4796 0.043 Uiso 0.164(11) 1 calc R U P A 3
C10 C 0.2346(14) 0.8673(5) 0.3665(2) 0.032(3) Uani 0.5 1 d . . P . .
C11 C 0.5000 0.9735(3) 0.40572(15) 0.0311(17) Uani 1 2 d S T P . .
H11 H 0.5000 0.9557 0.4212 0.037 Uiso 1 2 calc R U P A .
C12 C 0.5000 0.9735(4) 0.36294(17) 0.052(3) Uani 1 2 d S T P . .
H12 H 0.5000 0.9558 0.3474 0.062 Uiso 1 2 calc R U P A .
C13 C 0.6267(7) 0.8036(2) 0.39788(13) 0.061(4) Uani 0.5 1 d G . P A -4
C14 C 0.6068(7) 0.7943(3) 0.37224(13) 0.070(5) Uani 0.5 1 d G . P A -4
C15 C 0.6695(7) 0.8339(3) 0.35875(12) 0.064(5) Uani 0.5 1 d G . P A -4
C16 C 0.7282(6) 0.8676(3) 0.37607(14) 0.051(5) Uani 0.5 1 d G . P A -4
C17 C 0.7018(6) 0.8489(2) 0.40025(13) 0.048(4) Uani 0.5 1 d G . P A -4
C18 C 0.5769(10) 0.7710(3) 0.41893(18) 0.079(6) Uani 0.5 1 d G . P A -4
H18A H 0.6045 0.7860 0.4349 0.119 Uiso 0.5 1 calc R U P A -4
H18B H 0.6130 0.7362 0.4174 0.119 Uiso 0.5 1 calc R U P A -4
H18C H 0.4805 0.7695 0.4183 0.119 Uiso 0.5 1 calc R U P A -4
C19 C 0.5320(11) 0.7501(4) 0.3612(2) 0.102(9) Uani 0.5 1 d G . P A -4
H19A H 0.5330 0.7527 0.3430 0.153 Uiso 0.5 1 calc R U P A -4
H19B H 0.4408 0.7510 0.3672 0.153 Uiso 0.5 1 calc R U P A -4
H19C H 0.5732 0.7177 0.3663 0.153 Uiso 0.5 1 calc R U P A -4
C20 C 0.6731(11) 0.8391(5) 0.33091(17) 0.095(7) Uani 0.5 1 d G . P A -4
H20A H 0.6247 0.8106 0.3233 0.143 Uiso 0.5 1 calc R U P A -4
H20B H 0.7647 0.8385 0.3252 0.143 Uiso 0.5 1 calc R U P A -4
H20C H 0.6323 0.8718 0.3260 0.143 Uiso 0.5 1 calc R U P A -4
C21 C 0.8052(9) 0.9151(4) 0.3699(2) 0.075(6) Uani 0.5 1 d G . P A -4
H21A H 0.8189 0.9315 0.3536 0.113 Uiso 0.5 1 calc R U P A -4
H21B H 0.8881 0.9150 0.3792 0.113 Uiso 0.5 1 calc R U P A -4
H21C H 0.7383 0.9341 0.3793 0.113 Uiso 0.5 1 calc R U P A -4
C22 C 0.7457(10) 0.8730(3) 0.42426(19) 0.051(4) Uani 0.5 1 d G . P A -4
H22A H 0.7142 0.8523 0.4383 0.076 Uiso 0.5 1 calc R U P A -4
H22B H 0.7097 0.9078 0.4255 0.076 Uiso 0.5 1 calc R U P A -4
H22C H 0.8421 0.8745 0.4246 0.076 Uiso 0.5 1 calc R U P A -4

loop_
_atom_site_aniso_label
_atom_site_aniso_U_11
_atom_site_aniso_U_22
_atom_site_aniso_U_33
_atom_site_aniso_U_23
_atom_site_aniso_U_13
_atom_site_aniso_U_12
Ir1 0.0450(2) 0.0310(2) 0.0266(2) -0.00041(13) 0.000 0.000
N1 0.038(4) 0.033(3) 0.019(3) 0.002(3) 0.000 0.000
O1 0.040(5) 0.032(4) 0.020(4) -0.009(3) 0.008(3) -0.007(3)
O2 0.056(6) 0.044(5) 0.042(5) 0.003(4) -0.023(5) -0.007(4)
C1 0.036(6) 0.015(5) 0.010(4) 0.000(4) -0.006(4) 0.000(4)
C2 0.028(6) 0.032(6) 0.024(6) -0.003(5) -0.005(5) 0.009(5)
C3 0.031(6) 0.039(6) 0.035(6) 0.004(5) -0.002(5) -0.001(5)
C4 0.038(7) 0.047(7) 0.035(6) 0.011(5) 0.007(5) -0.005(5)
C5 0.037(6) 0.036(6) 0.031(6) 0.012(5) 0.000(5) 0.004(5)
C6 0.024(6) 0.034(6) 0.041(7) 0.004(5) -0.005(5) 0.001(4)
C8 0.024(5) 0.051(7) 0.031(6) 0.000(5) -0.005(5) -0.001(5)
C7 0.073(13) 0.070(14) 0.048(11) -0.012(10) 0.005(10) -0.001(11)
C9 0.036(8) 0.034(8) 0.035(8) -0.005(7) 0.009(7) -0.010(7)
C7' 0.028(13) 0.025(13) 0.034(14) 0.007(11) 0.015(11) 0.009(11)
C9' 0.027(14) 0.045(16) 0.037(15) 0.002(12) -0.002(11) 0.013(12)
C10 0.043(9) 0.032(6) 0.020(7) -0.006(5) -0.006(6) -0.004(6)
C11 0.033(4) 0.034(4) 0.026(4) -0.001(3) 0.000 0.000
C12 0.096(8) 0.034(5) 0.025(5) 0.001(4) 0.000 0.000
C13 0.047(8) 0.036(7) 0.099(13) 0.010(8) 0.024(8) 0.016(6)
C14 0.055(9) 0.057(10) 0.097(14) -0.023(9) 0.019(10) 0.005(8)
C15 0.044(8) 0.104(15) 0.043(8) -0.012(10) 0.016(6) 0.028(10)
C16 0.021(7) 0.081(13) 0.051(12) 0.025(10) 0.005(8) 0.012(6)
C17 0.043(11) 0.051(10) 0.051(11) -0.002(8) -0.021(9) 0.020(8)
C18 0.100(12) 0.048(9) 0.091(13) 0.029(9) 0.021(10) 0.034(9)
C19 0.09(2) 0.058(10) 0.162(18) -0.062(12) -0.024(12) 0.016(9)
C20 0.093(14) 0.15(2) 0.046(10) 0.015(13) 0.026(9) 0.032(15)
C21 0.045(8) 0.088(14) 0.094(14) 0.055(11) -0.003(8) -0.005(9)
C22 0.030(6) 0.065(9) 0.057(9) -0.004(7) -0.020(6) 0.006(6)

loop_
_atom_type_symbol
_atom_type_description
_atom_type_scat_dispersion_real
_atom_type_scat_dispersion_imag
_atom_type_scat_source
C C 0.0033 0.0016 'International Tables Vol C Tables 4.2.6.8 and 6.1.1.4'
H H 0.0000 0.0000 'International Tables Vol C Tables 4.2.6.8 and 6.1.1.4'
N N 0.0061 0.0033 'International Tables Vol C Tables 4.2.6.8 and 6.1.1.4'
O O 0.0106 0.0060 'International Tables Vol C Tables 4.2.6.8 and 6.1.1.4'
Ir Ir -1.4442 7.9887 'International Tables Vol C Tables 4.2.6.8 and 6.1.1.4'
Cl Cl 0.1484 0.1585 'International Tables Vol C Tables 4.2.6.8 and 6.1.1.4'

loop_
_geom_angle_atom_site_label_1
_geom_angle_atom_site_label_2
_geom_angle_atom_site_label_3
_geom_angle
_geom_angle_site_symmetry_1
_geom_angle_site_symmetry_3
C1 Ir1 O1 81.7(4) . .
C1 Ir1 N1 92.8(3) . .
O1 Ir1 N1 88.4(2) . .
N1 Ir1 C13 136.4(2) . .
N1 Ir1 C14 147.7(2) . .
C13 Ir1 C14 36.64(13) . .
N1 Ir1 C17 100.90(17) . .
C13 Ir1 C17 36.23(12) . .
C14 Ir1 C17 60.22(19) . .
N1 Ir1 C15 112.7(2) . .
C13 Ir1 C15 60.1(2) . .
C14 Ir1 C15 35.89(13) . .
C17 Ir1 C15 59.21(19) . .
N1 Ir1 C16 89.73(18) . .
C13 Ir1 C16 59.64(19) . .
C14 Ir1 C16 59.43(19) . .
C17 Ir1 C16 35.31(11) . .
C15 Ir1 C16 35.13(12) . .
C12 N1 C11 116.5(8) . .
C12 N1 Ir1 120.1(6) . .
C11 N1 Ir1 123.4(5) . .
C10 O1 Ir1 116.0(7) . .
C2 C1 C6 116.8(12) . .
C2 C1 Ir1 113.9(9) . .
C6 C1 Ir1 129.1(9) . .
C3 C2 C1 119.1(12) . .
C3 C2 C10 126.4(11) . .
C1 C2 C10 114.5(11) . .
C4 C3 C2 122.8(12) . .
C3 C4 C5 120.6(12) . .
C4 C5 C6 117.8(11) . .
C4 C5 C8 119.4(10) . .
C6 C5 C8 122.8(11) . .
C5 C6 C1 122.5(11) . .
C7' C8 C9' 117(2) . .
C9 C8 C7 116.6(15) . .
C7 C7 C8 121.7(12) 18_556 .
C9 C9 C8 121.6(8) 18_556 .
C8 C7' C7' 120.2(15) . 18_556
C9' C9' C8 122.9(16) 18_556 .
O2 C10 O1 124.0(13) . .
O2 C10 C2 122.2(12) . .
O1 C10 C2 113.8(10) . .
N1 C11 C11 121.6(4) . 2_675
N1 C12 C12 121.9(5) . 2_675
C14 C13 C17 108.0 . .
C14 C13 C18 126.0 . .
C17 C13 C18 126.0 . .
C14 C13 Ir1 72.3(2) . .
C17 C13 Ir1 74.3(2) . .
C18 C13 Ir1 119.3(2) . .
C13 C14 C15 108.0 . .
C13 C14 C19 126.0 . .
C15 C14 C19 126.0 . .
C13 C14 Ir1 71.1(2) . .
C15 C14 Ir1 74.8(2) . .
C19 C14 Ir1 119.9(2) . .
C10 C15 C16 26.4(6) 20_655 .
C10 C15 C14 129.0(7) 20_655 .
C16 C15 C14 108.0 . .
C10 C15 C20 103.1(6) 20_655 .
C16 C15 C20 126.0 . .
C14 C15 C20 126.0 . .
C10 C15 Ir1 97.1(6) 20_655 .
C16 C15 Ir1 73.5(2) . .
C14 C15 Ir1 69.3(2) . .
C20 C15 Ir1 122.82(19) . .
C10 C16 C15 73.4(16) 20_655 .
C10 C16 C17 148.1(17) 20_655 .
C15 C16 C17 108.0 . .
C10 C16 C21 61.4(16) 20_655 .
C15 C16 C21 126.0 . .
C17 C16 C21 126.0 . .
C10 C16 Ir1 135.5(17) 20_655 .
C15 C16 Ir1 71.3(2) . .
C17 C16 Ir1 70.3(2) . .
C21 C16 Ir1 124.0(2) . .
C16 C17 C13 108.0 . .
C16 C17 C22 126.0 . .
C13 C17 C22 126.0 . .
C16 C17 C10 9.8(5) . 20_655
C13 C17 C10 107.3(5) . 20_655
C22 C17 C10 125.9(5) . 20_655
C16 C17 Ir1 74.4(2) . .
C13 C17 Ir1 69.5(2) . .
C22 C17 Ir1 121.8(2) . .
C10 C17 Ir1 82.8(5) 20_655 .
C10 C21 C16 25.1(6) 20_655 .

loop_
_geom_bond_atom_site_label_1
_geom_bond_atom_site_label_2
_geom_bond_distance
_geom_bond_site_symmetry_2
Ir1 C1 1.946(13) .
Ir1 O1 2.011(9) .
Ir1 N1 2.069(7) .
Ir1 C13 2.233(6) .
Ir1 C14 2.248(7) .
Ir1 C17 2.295(6) .
Ir1 C15 2.319(7) .
Ir1 C16 2.348(6) .
N1 C12 1.342(11) .
N1 C11 1.351(10) .
O1 C10 1.304(17) .
O2 C10 1.223(16) .
C1 C2 1.401(16) .
C1 C6 1.411(16) .
C2 C3 1.361(18) .
C2 C10 1.481(18) .
C3 C4 1.355(17) .
C4 C5 1.366(18) .
C5 C6 1.384(17) .
C5 C8 1.506(16) .
C8 C7' 1.33(3) .
C8 C9' 1.37(3) .
C8 C9 1.38(2) .
C8 C7 1.384(17) .
C7 C7 1.32(4) 18_556
C9 C9 1.33(3) 18_556
C7' C7' 1.43(7) 18_556
C9' C9' 1.28(7) 18_556
C11 C11 1.379(16) 2_675
C12 C12 1.376(18) 2_675
C13 C14 1.409(4) .
C13 C17 1.409(4) .
C13 C18 1.498(4) .
C14 C15 1.409(4) .
C14 C19 1.498(4) .
C15 C10 1.370(17) 20_655
C15 C16 1.409(4) .
C15 C20 1.498(4) .
C16 C10 0.636(13) 20_655
C16 C17 1.409(4) .
C16 C21 1.498(4) .
C17 C22 1.498(4) .
C17 C10 1.978(14) 20_655
C21 C10 1.318(18) 20_655

loop_
_geom_torsion_atom_site_label_1
_geom_torsion_atom_site_label_2
_geom_torsion_atom_site_label_3
_geom_torsion_atom_site_label_4
_geom_torsion
_geom_torsion_site_symmetry_1
_geom_torsion_site_symmetry_4
C6 C1 C2 C3 -6.1(15) . .
Ir1 C1 C2 C3 178.0(9) . .
C6 C1 C2 C10 174.9(11) . .
Ir1 C1 C2 C10 -1.0(12) . .
C1 C2 C3 C4 2.2(18) . .
C10 C2 C3 C4 -178.9(13) . .
C2 C3 C4 C5 3(2) . .
C3 C4 C5 C6 -3.1(19) . .
C3 C4 C5 C8 177.4(12) . .
C4 C5 C6 C1 -1.2(18) . .
C8 C5 C6 C1 178.3(11) . .
C2 C1 C6 C5 5.7(16) . .
Ir1 C1 C6 C5 -179.2(9) . .
C4 C5 C8 C7' -52(2) . .
C6 C5 C8 C7' 129(2) . .
C4 C5 C8 C9' 131(2) . .
C6 C5 C8 C9' -49(3) . .
C4 C5 C8 C9 47.8(19) . .
C6 C5 C8 C9 -131.6(15) . .
C4 C5 C8 C7 -127.6(17) . .
C6 C5 C8 C7 53(2) . .
C7' C8 C7 C7 68.6(18) . 18_556
C9' C8 C7 C7 -55.9(17) . 18_556
C9 C8 C7 C7 3.2(18) . 18_556
C5 C8 C7 C7 179.0(7) . 18_556
C7' C8 C9 C9 -59.7(17) . 18_556
C9' C8 C9 C9 64.5(18) . 18_556
C7 C8 C9 C9 -3.2(18) . 18_556
C5 C8 C9 C9 -178.8(8) . 18_556
C9' C8 C7' C7' 0(3) . 18_556
C9 C8 C7' C7' 58.3(12) . 18_556
C7 C8 C7' C7' -66.4(15) . 18_556
C5 C8 C7' C7' -178.0(7) . 18_556
C7' C8 C9' C9' 0(3) . 18_556
C9 C8 C9' C9' -66.3(13) . 18_556
C7 C8 C9' C9' 57.1(15) . 18_556
C5 C8 C9' C9' 177.9(8) . 18_556
Ir1 O1 C10 O2 -178.0(10) . .
Ir1 O1 C10 C2 0.8(14) . .
C3 C2 C10 O2 0(2) . .
C1 C2 C10 O2 179.0(11) . .
C3 C2 C10 O1 -178.8(12) . .
C1 C2 C10 O1 0.1(15) . .
C12 N1 C11 C11 0.000(3) . 2_675
Ir1 N1 C11 C11 180.000(3) . 2_675
C11 N1 C12 C12 0.000(6) . 2_675
Ir1 N1 C12 C12 180.000(3) . 2_675
C17 C13 C14 C15 0.0 . .
C18 C13 C14 C15 180.0 . .
Ir1 C13 C14 C15 66.2(2) . .
C17 C13 C14 C19 -180.0 . .
C18 C13 C14 C19 0.0 . .
Ir1 C13 C14 C19 -113.7(2) . .
C17 C13 C14 Ir1 -66.3(2) . .
C18 C13 C14 Ir1 113.7(2) . .
C13 C14 C15 C10 18.4(9) . 20_655
C19 C14 C15 C10 -161.6(9) . 20_655
Ir1 C14 C15 C10 82.2(9) . 20_655
C13 C14 C15 C16 0.0 . .
C19 C14 C15 C16 180.0 . .
Ir1 C14 C15 C16 63.8(2) . .
C13 C14 C15 C20 180.0 . .
C19 C14 C15 C20 0.0 . .
Ir1 C14 C15 C20 -116.2(2) . .
C13 C14 C15 Ir1 -63.8(2) . .
C19 C14 C15 Ir1 116.2(2) . .
C14 C15 C16 C10 146.5(17) . 20_655
C20 C15 C16 C10 -33.5(17) . 20_655
Ir1 C15 C16 C10 -152.4(17) . 20_655
C10 C15 C16 C17 -146.5(17) 20_655 .
C14 C15 C16 C17 0.0 . .
C20 C15 C16 C17 180.0 . .
Ir1 C15 C16 C17 61.1(2) . .
C10 C15 C16 C21 33.5(17) 20_655 .
C14 C15 C16 C21 180.0 . .
C20 C15 C16 C21 0.0 . .
Ir1 C15 C16 C21 -118.9(2) . .
C10 C15 C16 Ir1 152.4(17) 20_655 .
C14 C15 C16 Ir1 -61.1(2) . .
C20 C15 C16 Ir1 118.9(2) . .
C10 C16 C17 C13 -87(3) 20_655 .
C15 C16 C17 C13 0.0 . .
C21 C16 C17 C13 180.0 . .
Ir1 C16 C17 C13 61.7(2) . .
C10 C16 C17 C22 93(3) 20_655 .
C15 C16 C17 C22 180.0 . .
C21 C16 C17 C22 0.0 . .
Ir1 C16 C17 C22 -118.3(2) . .
C15 C16 C17 C10 87(3) . 20_655
C21 C16 C17 C10 -93(3) . 20_655
Ir1 C16 C17 C10 149(3) . 20_655
C10 C16 C17 Ir1 -149(3) 20_655 .
C15 C16 C17 Ir1 -61.7(2) . .
C21 C16 C17 Ir1 118.3(2) . .
C14 C13 C17 C16 0.0 . .
C18 C13 C17 C16 180.0 . .
Ir1 C13 C17 C16 -64.9(2) . .
C14 C13 C17 C22 180.0 . .
C18 C13 C17 C22 0.0 . .
Ir1 C13 C17 C22 115.1(2) . .
C14 C13 C17 C10 -10.3(5) . 20_655
C18 C13 C17 C10 169.7(5) . 20_655
Ir1 C13 C17 C10 -75.2(5) . 20_655
C14 C13 C17 Ir1 64.9(2) . .
C18 C13 C17 Ir1 -115.1(2) . .
C15 C16 C21 C10 -37.0(19) . 20_655
C17 C16 C21 C10 143.0(19) . 20_655
Ir1 C16 C21 C10 -127.7(19) . 20_655

loop_
_platon_squeeze_void_nr
_platon_squeeze_void_average_x
_platon_squeeze_void_average_y
_platon_squeeze_void_average_z
_platon_squeeze_void_volume
_platon_squeeze_void_count_electrons
1 -0.558 -0.074 -0.002 6207.6 980.5
2 0.000 0.210 0.000 38.5 -6.0
3 0.000 0.790 0.000 38.5 -5.8
4 0.000 0.290 0.500 38.5 -5.8
5 0.000 0.710 0.500 38.5 -6.0
6 0.500 0.290 0.000 38.5 -5.8
7 0.500 0.710 0.000 38.5 -6.0
8 0.500 0.210 0.500 38.5 -6.0
9 0.500 0.790 0.500 38.5 -5.8
